data_4026473
loop_
_publ_author_name
'Yolanda P\'erez-Fuertes'
'James E. Taylor'
'David A. Tickell'
'Mary F. Mahon'
'Steven D. Bull'
'Tony D. James'

_publ_section_title
;
 Asymmetric Strecker Synthesis of \a-Arylglycines
;
_journal_name_full 'Journal of Organic Chemistry'
_journal_page_first 6038
_journal_page_last 6047
_journal_paper_doi 10.1021/jo200528s
_journal_volume 76
_journal_year 2011
_chemical_absolute_configuration rm
_chemical_formula_sum 'C18 H20 N2 O'
_chemical_formula_weight 280.36
_chemical_name_systematic
; 
 ? 
;
_space_group_IT_number 19
_symmetry_cell_setting orthorhombic
_symmetry_space_group_name_Hall 'P 2ac 2ab'
_symmetry_space_group_name_H-M 'P 21 21 21'
_atom_sites_solution_hydrogens geom
_atom_sites_solution_primary direct
_atom_sites_solution_secondary difmap
_audit_creation_method SHELXL-97
_cell_angle_alpha 90.00
_cell_angle_beta 90.00
_cell_angle_gamma 90.00
_cell_formula_units_Z 4
_cell_length_a 6.5880(1)
_cell_length_b 13.1300(3)
_cell_length_c 18.3980(3)
_cell_measurement_reflns_used 20206
_cell_measurement_temperature 150(2)
_cell_measurement_theta_max 27.485
_cell_measurement_theta_min 2.910
_cell_volume 1591.44(5)
_computing_cell_refinement 'HKL Scalepack (Otwinowski & Minor 1997)'
_computing_data_collection 'Collect (Bruker AXS BV 1997-2004)'
_computing_data_reduction 'Denzo & Scalepack (Otwinowski, Minor 1997)'
_computing_molecular_graphics 'ORTEX (P.McArdle 1995)'
_computing_publication_material 'SHELXL-97/2 (Sheldrick 1997)'
_computing_structure_refinement 'SHELXL-97/2 (Sheldrick 1997)'
_computing_structure_solution 'SHELXS-97 (Sheldrick 1990)'
_diffrn_ambient_temperature 150(2)
_diffrn_measured_fraction_theta_full 0.996
_diffrn_measured_fraction_theta_max 0.996
_diffrn_measurement_device_type '95mm CCD camera on \k-goniostat'
_diffrn_measurement_method CCD
_diffrn_radiation_monochromator 'horizonally mounted graphite crystal'
_diffrn_radiation_source 'fine-focus sealed tube'
_diffrn_radiation_type MoK\a
_diffrn_radiation_wavelength 0.71073
_diffrn_reflns_av_R_equivalents 0.0776
_diffrn_reflns_av_sigmaI/netI 0.0469
_diffrn_reflns_limit_h_max 8
_diffrn_reflns_limit_h_min -8
_diffrn_reflns_limit_k_max 17
_diffrn_reflns_limit_k_min -17
_diffrn_reflns_limit_l_max 23
_diffrn_reflns_limit_l_min -23
_diffrn_reflns_number 30416
_diffrn_reflns_theta_full 27.44
_diffrn_reflns_theta_max 27.44
_diffrn_reflns_theta_min 3.63
_exptl_absorpt_coefficient_mu 0.073
_exptl_absorpt_correction_T_max 0.954
_exptl_absorpt_correction_T_min 0.880
_exptl_absorpt_correction_type multi-scan
_exptl_absorpt_process_details
;
multi-scan from symmetry-related measurements 
 Sortav (Blessing 1995)
;
_exptl_crystal_colour colorless
_exptl_crystal_density_diffrn 1.170
_exptl_crystal_description tabloid
_exptl_crystal_F_000 600
_exptl_crystal_size_max 0.40
_exptl_crystal_size_mid 0.30
_exptl_crystal_size_min 0.10
_refine_diff_density_max 0.182
_refine_diff_density_min -0.182
_refine_diff_density_rms 0.038
_refine_ls_abs_structure_details 'Flack H D (1983), Acta Cryst. A39, 876-881'
_refine_ls_abs_structure_Flack -0.7(15)
_refine_ls_extinction_coef 0.017(2)
_refine_ls_extinction_expression Fc^*^=kFc[1+0.001xFc^2^\l^3^/sin(2\q)]^-1/4^
_refine_ls_extinction_method SHELXL
_refine_ls_goodness_of_fit_ref 1.037
_refine_ls_hydrogen_treatment mixed
_refine_ls_matrix_type full
_refine_ls_number_parameters 195
_refine_ls_number_reflns 3623
_refine_ls_number_restraints 1
_refine_ls_restrained_S_all 1.037
_refine_ls_R_factor_all 0.0661
_refine_ls_R_factor_gt 0.0399
_refine_ls_shift/su_max 0.000
_refine_ls_shift/su_mean 0.000
_refine_ls_structure_factor_coef Fsqd
_refine_ls_weighting_details 'calc w=1/[\s^2^(Fo^2^)+(0.0480P)^2^+0.1092P] where P=(Fo^2^+2Fc^2^)/3'
_refine_ls_weighting_scheme calc
_refine_ls_wR_factor_gt 0.0855
_refine_ls_wR_factor_ref 0.0960
_reflns_number_gt 2751
_reflns_number_total 3623
_reflns_threshold_expression >2sigma(I)
_cod_data_source_file jo200528s_si_002.cif
_cod_data_source_block k10tdj1
_cod_original_cell_volume 1591.43(5)
_cod_database_code 4026473

loop_
_symmetry_equiv_pos_as_xyz
'x, y, z'
'-x+1/2, -y, z+1/2'
'x+1/2, -y+1/2, -z'
'-x, y+1/2, -z+1/2'

loop_
_atom_site_label
_atom_site_type_symbol
_atom_site_fract_x
_atom_site_fract_y
_atom_site_fract_z
_atom_site_U_iso_or_equiv
_atom_site_adp_type
_atom_site_occupancy
_atom_site_symmetry_multiplicity
_atom_site_calc_flag
_atom_site_refinement_flags
O1 O 0.94371(17) 0.93981(9) 0.62494(6) 0.0401(3) Uani 1 1 d .
N1 N 0.32101(19) 0.79959(10) 0.86118(6) 0.0284(3) Uani 1 1 d D
N2 N 0.5415(2) 0.82282(11) 1.02869(8) 0.0430(4) Uani 1 1 d .
C1 C 0.3909(2) 0.88671(12) 0.90397(8) 0.0288(4) Uani 1 1 d .
H1A H 0.5011 0.9213 0.8759 0.035 Uiso 1 1 calc R
C2 C 0.4784(3) 0.85316(12) 0.97489(9) 0.0324(4) Uani 1 1 d .
C3 C 0.2218(3) 0.96347(12) 0.91592(8) 0.0278(4) Uani 1 1 d .
C4 C 0.0681(3) 0.94630(12) 0.96571(8) 0.0311(4) Uani 1 1 d .
H4 H 0.0686 0.8854 0.9936 0.037 Uiso 1 1 calc R
C5 C -0.0864(3) 1.01639(12) 0.97552(9) 0.0334(4) Uani 1 1 d .
H5 H -0.1914 1.0024 1.0095 0.040 Uiso 1 1 calc R
C6 C -0.0905(3) 1.10716(13) 0.93640(9) 0.0373(4) Uani 1 1 d .
C7 C 0.0626(3) 1.12302(13) 0.88555(10) 0.0435(5) Uani 1 1 d .
H7 H 0.0608 1.1832 0.8569 0.052 Uiso 1 1 calc R
C8 C 0.2170(3) 1.05321(13) 0.87580(9) 0.0380(4) Uani 1 1 d .
H8 H 0.3209 1.0666 0.8413 0.046 Uiso 1 1 calc R
C9 C -0.2564(3) 1.18448(15) 0.94879(12) 0.0536(5) Uani 1 1 d .
H9A H -0.3779 1.1644 0.9216 0.080 Uiso 1 1 calc R
H9B H -0.2106 1.2515 0.9320 0.080 Uiso 1 1 calc R
H9C H -0.2884 1.1878 1.0008 0.080 Uiso 1 1 calc R
C10 C 0.4847(2) 0.72911(12) 0.83863(8) 0.0289(4) Uani 1 1 d .
H10 H 0.5709 0.7132 0.8819 0.035 Uiso 1 1 calc R
C11 C 0.3858(3) 0.63139(13) 0.81222(9) 0.0391(4) Uani 1 1 d .
H11A H 0.2929 0.6469 0.7721 0.059 Uiso 1 1 calc R
H11B H 0.3099 0.6001 0.8522 0.059 Uiso 1 1 calc R
H11C H 0.4909 0.5842 0.7953 0.059 Uiso 1 1 calc R
C12 C 0.6147(2) 0.78101(11) 0.78195(8) 0.0261(3) Uani 1 1 d .
C13 C 0.8105(3) 0.81280(13) 0.79693(9) 0.0324(4) Uani 1 1 d .
H13 H 0.8678 0.7977 0.8431 0.039 Uiso 1 1 calc R
C14 C 0.9259(2) 0.86620(12) 0.74637(9) 0.0317(4) Uani 1 1 d .
H14 H 1.0597 0.8876 0.7581 0.038 Uiso 1 1 calc R
C15 C 0.8440(2) 0.88771(12) 0.67902(8) 0.0292(4) Uani 1 1 d .
C16 C 0.6490(3) 0.85552(13) 0.66227(8) 0.0315(4) Uani 1 1 d .
H16 H 0.5931 0.8696 0.6158 0.038 Uiso 1 1 calc R
C17 C 0.5365(3) 0.80308(12) 0.71319(8) 0.0294(4) Uani 1 1 d .
H17 H 0.4029 0.7815 0.7012 0.035 Uiso 1 1 calc R
C18 C 1.1290(3) 0.98946(16) 0.64404(12) 0.0530(6) Uani 1 1 d .
H18A H 1.2287 0.9385 0.6596 0.079 Uiso 1 1 calc R
H18B H 1.1039 1.0375 0.6838 0.079 Uiso 1 1 calc R
H18C H 1.1816 1.0265 0.6018 0.079 Uiso 1 1 calc R
H1 H 0.225(2) 0.7617(11) 0.8910(8) 0.042(5) Uiso 1 1 d D

loop_
_atom_site_aniso_label
_atom_site_aniso_U_11
_atom_site_aniso_U_22
_atom_site_aniso_U_33
_atom_site_aniso_U_23
_atom_site_aniso_U_13
_atom_site_aniso_U_12
O1 0.0305(7) 0.0476(7) 0.0421(7) 0.0140(5) 0.0065(5) -0.0018(6)
N1 0.0240(7) 0.0328(7) 0.0283(6) -0.0009(6) 0.0002(5) -0.0016(6)
N2 0.0465(10) 0.0430(9) 0.0395(8) -0.0037(7) -0.0133(7) 0.0088(7)
C1 0.0275(9) 0.0323(8) 0.0265(7) 0.0017(7) -0.0017(7) -0.0018(7)
C2 0.0312(9) 0.0316(8) 0.0345(9) -0.0053(7) -0.0025(7) 0.0017(7)
C3 0.0283(9) 0.0283(8) 0.0269(8) -0.0010(7) -0.0037(6) -0.0038(7)
C4 0.0347(9) 0.0279(8) 0.0307(8) 0.0022(7) -0.0010(7) -0.0006(7)
C5 0.0326(9) 0.0359(9) 0.0318(8) -0.0018(7) -0.0016(7) -0.0013(8)
C6 0.0385(10) 0.0336(9) 0.0399(9) -0.0046(8) -0.0096(8) 0.0038(8)
C7 0.0537(12) 0.0315(9) 0.0453(10) 0.0088(8) -0.0024(9) 0.0025(9)
C8 0.0420(10) 0.0352(9) 0.0368(9) 0.0087(8) 0.0024(8) -0.0040(8)
C9 0.0555(13) 0.0473(11) 0.0578(12) -0.0050(10) -0.0088(10) 0.0170(10)
C10 0.0263(9) 0.0316(8) 0.0290(8) 0.0037(7) 0.0001(7) 0.0032(7)
C11 0.0415(10) 0.0312(9) 0.0445(10) 0.0005(8) 0.0083(8) -0.0023(8)
C12 0.0251(9) 0.0263(7) 0.0268(7) -0.0009(6) 0.0004(6) 0.0038(7)
C13 0.0298(10) 0.0392(9) 0.0282(8) 0.0024(7) -0.0038(7) 0.0020(8)
C14 0.0234(8) 0.0362(8) 0.0354(8) 0.0001(7) -0.0020(7) -0.0013(7)
C15 0.0270(9) 0.0293(8) 0.0312(8) 0.0033(7) 0.0081(6) 0.0036(7)
C16 0.0293(9) 0.0389(9) 0.0263(7) 0.0028(7) -0.0006(7) 0.0033(8)
C17 0.0245(9) 0.0341(8) 0.0297(8) -0.0005(7) -0.0018(6) -0.0010(7)
C18 0.0275(10) 0.0588(12) 0.0727(13) 0.0304(10) 0.0024(10) -0.0042(10)

loop_
_atom_type_symbol
_atom_type_description
_atom_type_scat_dispersion_real
_atom_type_scat_dispersion_imag
_atom_type_scat_source
C C 0.0033 0.0016 'International Tables Vol C Tables 4.2.6.8 and 6.1.1.4'
H H 0.0000 0.0000 'International Tables Vol C Tables 4.2.6.8 and 6.1.1.4'
N N 0.0061 0.0033 'International Tables Vol C Tables 4.2.6.8 and 6.1.1.4'
O O 0.0106 0.0060 'International Tables Vol C Tables 4.2.6.8 and 6.1.1.4'

loop_
_geom_angle_atom_site_label_1
_geom_angle_atom_site_label_2
_geom_angle_atom_site_label_3
_geom_angle
C15 O1 C18 117.23(13)
C1 N1 C10 114.23(12)
C1 N1 H1 107.5
C10 N1 H1 108.1
N1 C1 C2 111.17(12)
N1 C1 C3 111.47(13)
C2 C1 C3 110.64(12)
N1 C1 H1A 107.8
C2 C1 H1A 107.8
C3 C1 H1A 107.8
N2 C2 C1 176.66(17)
C4 C3 C8 118.19(16)
C4 C3 C1 121.64(13)
C8 C3 C1 120.16(15)
C5 C4 C3 121.07(15)
C5 C4 H4 119.5
C3 C4 H4 119.5
C4 C5 C6 121.06(16)
C4 C5 H5 119.5
C6 C5 H5 119.5
C7 C6 C5 117.50(16)
C7 C6 C9 121.72(16)
C5 C6 C9 120.78(17)
C8 C7 C6 121.45(15)
C8 C7 H7 119.3
C6 C7 H7 119.3
C7 C8 C3 120.70(16)
C7 C8 H8 119.7
C3 C8 H8 119.7
C6 C9 H9A 109.5
C6 C9 H9B 109.5
H9A C9 H9B 109.5
C6 C9 H9C 109.5
H9A C9 H9C 109.5
H9B C9 H9C 109.5
N1 C10 C12 108.92(12)
N1 C10 C11 107.78(13)
C12 C10 C11 113.78(13)
N1 C10 H10 108.8
C12 C10 H10 108.8
C11 C10 H10 108.8
C10 C11 H11A 109.5
C10 C11 H11B 109.5
H11A C11 H11B 109.5
C10 C11 H11C 109.5
H11A C11 H11C 109.5
H11B C11 H11C 109.5
C13 C12 C17 117.52(14)
C13 C12 C10 121.80(13)
C17 C12 C10 120.61(14)
C12 C13 C14 121.89(14)
C12 C13 H13 119.1
C14 C13 H13 119.1
C15 C14 C13 119.35(15)
C15 C14 H14 120.3
C13 C14 H14 120.3
O1 C15 C14 124.40(15)
O1 C15 C16 115.68(14)
C14 C15 C16 119.92(14)
C17 C16 C15 119.95(15)
C17 C16 H16 120.0
C15 C16 H16 120.0
C16 C17 C12 121.36(16)
C16 C17 H17 119.3
C12 C17 H17 119.3
O1 C18 H18A 109.5
O1 C18 H18B 109.5
H18A C18 H18B 109.5
O1 C18 H18C 109.5
H18A C18 H18C 109.5
H18B C18 H18C 109.5

loop_
_geom_bond_atom_site_label_1
_geom_bond_atom_site_label_2
_geom_bond_distance
O1 C15 1.3745(18)
O1 C18 1.428(2)
N1 C1 1.4630(19)
N1 C10 1.480(2)
N1 H1 0.9735
N2 C2 1.145(2)
C1 C2 1.493(2)
C1 C3 1.518(2)
C1 H1A 1.0000
C3 C4 1.384(2)
C3 C8 1.391(2)
C4 C5 1.384(2)
C4 H4 0.9500
C5 C6 1.392(2)
C5 H5 0.9500
C6 C7 1.391(3)
C6 C9 1.509(3)
C7 C8 1.381(3)
C7 H7 0.9500
C8 H8 0.9500
C9 H9A 0.9800
C9 H9B 0.9800
C9 H9C 0.9800
C10 C12 1.512(2)
C10 C11 1.519(2)
C10 H10 1.0000
C11 H11A 0.9800
C11 H11B 0.9800
C11 H11C 0.9800
C12 C13 1.383(2)
C12 C17 1.397(2)
C13 C14 1.391(2)
C13 H13 0.9500
C14 C15 1.380(2)
C14 H14 0.9500
C15 C16 1.387(2)
C16 C17 1.379(2)
C16 H16 0.9500
C17 H17 0.9500
C18 H18A 0.9800
C18 H18B 0.9800
C18 H18C 0.9800

loop_
_geom_torsion_atom_site_label_1
_geom_torsion_atom_site_label_2
_geom_torsion_atom_site_label_3
_geom_torsion_atom_site_label_4
_geom_torsion
C10 N1 C1 C2 -64.30(16)
C10 N1 C1 C3 171.75(12)
N1 C1 C2 N2 -13(3)
C3 C1 C2 N2 112(3)
N1 C1 C3 C4 75.86(18)
C2 C1 C3 C4 -48.39(19)
N1 C1 C3 C8 -103.35(16)
C2 C1 C3 C8 132.40(16)
C8 C3 C4 C5 -0.1(2)
C1 C3 C4 C5 -179.29(14)
C3 C4 C5 C6 -1.0(2)
C4 C5 C6 C7 2.1(2)
C4 C5 C6 C9 -178.38(16)
C5 C6 C7 C8 -2.2(3)
C9 C6 C7 C8 178.28(17)
C6 C7 C8 C3 1.2(3)
C4 C3 C8 C7 0.0(2)
C1 C3 C8 C7 179.20(15)
C1 N1 C10 C12 -70.16(15)
C1 N1 C10 C11 165.96(12)
N1 C10 C12 C13 109.16(16)
C11 C10 C12 C13 -130.59(16)
N1 C10 C12 C17 -67.64(18)
C11 C10 C12 C17 52.6(2)
C17 C12 C13 C14 1.0(2)
C10 C12 C13 C14 -175.91(15)
C12 C13 C14 C15 -0.5(2)
C18 O1 C15 C14 -11.1(2)
C18 O1 C15 C16 169.29(15)
C13 C14 C15 O1 -179.99(15)
C13 C14 C15 C16 -0.4(2)
O1 C15 C16 C17 -179.67(15)
C14 C15 C16 C17 0.7(2)
C15 C16 C17 C12 -0.2(2)
C13 C12 C17 C16 -0.7(2)
C10 C12 C17 C16 176.27(14)
